data_9002250
loop_
_publ_author_name
'Yang, H.'
'Prewitt, C. T.'

_publ_section_title
;
 Crystal structure and compressibility of a two-layer polytype
 of pseudowollastonite (CaSiO3)
;
_journal_name_full 'American Mineralogist'
_journal_page_first 1902
_journal_page_last 1905
_journal_volume 84
_journal_year 1999
_chemical_formula_sum 'Ca O3 Si'
_chemical_name_mineral Pseudowollastonite
_space_group_IT_number 15
_symmetry_space_group_name_Hall '-C 2yc'
_symmetry_space_group_name_H-M 'C 1 2/c 1'
_cell_angle_alpha 90
_cell_angle_beta 111.245
_cell_angle_gamma 90
_cell_length_a 11.8322
_cell_length_b 6.8624
_cell_length_c 10.5297
_cell_formula_units_Z 12
_cell_volume 796.878
_database_code_amcsd 0002334
_exptl_crystal_density_diffrn 2.905
_cod_original_formula_sum 'Ca Si O3'
_cod_database_code 9002250

loop_
_space_group_symop_operation_xyz
x,y,z
1/2+x,1/2+y,z
x,-y,1/2+z
1/2+x,1/2-y,1/2+z
-x,y,1/2-z
1/2-x,1/2+y,1/2-z
-x,-y,-z
1/2-x,1/2-y,-z

loop_
_atom_site_aniso_label
_atom_site_aniso_U_11
_atom_site_aniso_U_22
_atom_site_aniso_U_33
_atom_site_aniso_U_12
_atom_site_aniso_U_13
_atom_site_aniso_U_23
Ca1 0.00678 0.00835 0.00342 0.00115 0.00055 0.00034
Ca2 0.00616 0.01384 0.00439 0.00307 0.00164 -0.00136
Si1 0.00431 0.00763 0.00244 0.00077 0.00110 0.00034
Si2 0.00616 0.00549 0.00293 0.00000 0.00055 0.00000
O1 0.01109 0.01503 0.00439 0.00230 0.00329 -0.00034
O2 0.00863 0.01909 0.00683 0.00498 0.00055 0.00102
O3 0.00863 0.00787 0.01025 0.00038 0.00603 -0.00034
O4 0.01417 0.01193 0.00488 -0.00077 0.00219 -0.00341
O5 0.00801 0.00978 0.00976 0.00000 0.00493 0.00000

loop_
_atom_site_label
_atom_site_fract_x
_atom_site_fract_y
_atom_site_fract_z
Ca1 0.08700 0.24030 0.49890
Ca2 0.25000 0.25000 0.00000
Si1 0.12780 0.45300 0.24450
Si2 0.00000 0.84000 0.25000
O1 0.12750 0.40450 0.09650
O2 0.22900 0.39910 0.38630
O3 0.11090 0.69290 0.24780
O4 0.04970 0.94360 0.39390
O5 0.00000 0.35920 0.25000

loop_
_cod_related_entry_id
_cod_related_entry_database
_cod_related_entry_code
1 AMCSD 0002334
